data_2235846
loop_
_publ_author_name
'Fun, Hoong-Kun'
'Quah, Ching Kheng'
'Nayak, Prakash S.'
'Narayana, B.'
'Sarojini, B. K.'

_publ_section_title
;
 <i>N</i>-(4-Chlorophenyl)-2-(naphthalen-1-yl)acetamide
;
_journal_coeditor_code HB6893
_journal_issue 8
_journal_name_full 'Acta Crystallographica Section E'
_journal_page_first o2463
_journal_paper_doi 10.1107/S1600536812031613
_journal_volume 68
_journal_year 2012
_chemical_formula_iupac 'C18 H14 Cl N O'
_chemical_formula_moiety 'C18 H14 Cl N O'
_chemical_formula_sum 'C18 H14 Cl N O'
_chemical_formula_weight 295.75
_chemical_name_systematic
;
<i>N</i>-(4-Chlorophenyl)-2-(naphthalen-1-yl)acetamide
;
_space_group_IT_number 14
_symmetry_cell_setting monoclinic
_symmetry_space_group_name_Hall '-P 2ybc'
_symmetry_space_group_name_H-M 'P 1 21/c 1'
_atom_sites_solution_hydrogens geom
_atom_sites_solution_primary direct
_atom_sites_solution_secondary difmap
_audit_creation_method SHELXL97
_cell_angle_alpha 90.00
_cell_angle_beta 116.365(5)
_cell_angle_gamma 90.00
_cell_formula_units_Z 4
_cell_length_a 19.163(6)
_cell_length_b 5.0458(11)
_cell_length_c 17.252(4)
_cell_measurement_reflns_used 1386
_cell_measurement_temperature 296
_cell_measurement_theta_max 21.53
_cell_measurement_theta_min 2.36
_cell_volume 1494.6(7)
_computing_cell_refinement 'SAINT (Bruker, 2009)'
_computing_data_collection 'APEX2 (Bruker, 2009)'
_computing_data_reduction 'SAINT (Bruker, 2009)'
_computing_molecular_graphics 'SHELXTL (Sheldrick, 2008)'
_computing_publication_material
;
SHELXTL (Sheldrick, 2008) and PLATON (Spek, 2009)
;
_computing_structure_refinement 'SHELXTL (Sheldrick, 2008)'
_computing_structure_solution 'SHELXTL (Sheldrick, 2008)'
_diffrn_ambient_temperature 296
_diffrn_measured_fraction_theta_full 0.996
_diffrn_measured_fraction_theta_max 0.996
_diffrn_measurement_device_type 'Bruker SMART APEXII DUO CCD'
_diffrn_measurement_method '\f and \w'
_diffrn_radiation_monochromator graphite
_diffrn_radiation_source 'fine-focus sealed tube'
_diffrn_radiation_type MoK\a
_diffrn_radiation_wavelength 0.71073
_diffrn_reflns_av_R_equivalents 0.0503
_diffrn_reflns_av_sigmaI/netI 0.0566
_diffrn_reflns_limit_h_max 22
_diffrn_reflns_limit_h_min -22
_diffrn_reflns_limit_k_max 3
_diffrn_reflns_limit_k_min -5
_diffrn_reflns_limit_l_max 19
_diffrn_reflns_limit_l_min -20
_diffrn_reflns_number 9206
_diffrn_reflns_theta_full 25.00
_diffrn_reflns_theta_max 25.00
_diffrn_reflns_theta_min 2.36
_diffrn_standards_number 0
_exptl_absorpt_coefficient_mu 0.253
_exptl_absorpt_correction_T_max 0.9776
_exptl_absorpt_correction_T_min 0.9162
_exptl_absorpt_correction_type multi-scan
_exptl_absorpt_process_details '(SADABS; Bruker, 2009)'
_exptl_crystal_colour colourless
_exptl_crystal_density_diffrn 1.314
_exptl_crystal_density_method 'not measured'
_exptl_crystal_description block
_exptl_crystal_F_000 616
_exptl_crystal_size_max 0.352
_exptl_crystal_size_mid 0.145
_exptl_crystal_size_min 0.09
_refine_diff_density_max 0.323
_refine_diff_density_min -0.180
_refine_ls_extinction_coef 0.008(3)
_refine_ls_extinction_expression Fc^*^=kFc[1+0.001xFc^2^\l^3^/sin(2\q)]^-1/4^
_refine_ls_extinction_method 'SHELXTL (Sheldrick, 2008)'
_refine_ls_goodness_of_fit_ref 1.011
_refine_ls_hydrogen_treatment mixed
_refine_ls_matrix_type full
_refine_ls_number_parameters 195
_refine_ls_number_reflns 2611
_refine_ls_number_restraints 0
_refine_ls_restrained_S_all 1.011
_refine_ls_R_factor_all 0.1389
_refine_ls_R_factor_gt 0.0604
_refine_ls_shift/su_max 0.001
_refine_ls_shift/su_mean 0.001
_refine_ls_structure_factor_coef Fsqd
_refine_ls_weighting_details 'calc w = 1/[\s^2^(Fo^2^)+(0.0913P)^2^+0.5172P] where P=(Fo^2^+2Fc^2^)/3'
_refine_ls_weighting_scheme calc
_refine_ls_wR_factor_gt 0.1520
_refine_ls_wR_factor_ref 0.2076
_reflns_number_gt 1185
_reflns_number_total 2611
_reflns_threshold_expression I>2\s(I)
_cod_data_source_file hb6893.cif
_cod_data_source_block I
_cod_original_sg_symbol_H-M 'P 21/c'
_cod_database_code 2235846
_cod_database_fobs_code 2235846

loop_
_symmetry_equiv_pos_as_xyz
'x, y, z'
'-x, y+1/2, -z+1/2'
'-x, -y, -z'
'x, -y-1/2, z-1/2'

loop_
_atom_site_type_symbol
_atom_site_label
_atom_site_fract_x
_atom_site_fract_y
_atom_site_fract_z
_atom_site_U_iso_or_equiv
_atom_site_adp_type
_atom_site_calc_flag
_atom_site_refinement_flags
_atom_site_occupancy
_atom_site_symmetry_multiplicity
Cl Cl1 0.30184(7) 0.9142(3) 0.11979(9) 0.1183(7) Uani d . 1 1
O O1 0.64245(16) 0.5769(5) 0.1247(2) 0.0885(10) Uani d . 1 1
N N1 0.6142(2) 1.0067(7) 0.1325(2) 0.0681(10) Uani d . 1 1
C C1 0.8073(3) 0.5845(12) 0.0810(4) 0.1051(16) Uani d . 1 1
H H1A 0.7783 0.6565 0.0263 0.126 Uiso calc R 1 1
C C2 0.8600(4) 0.3825(15) 0.0897(6) 0.130(2) Uani d . 1 1
H H2A 0.8650 0.3194 0.0418 0.156 Uiso calc R 1 1
C C3 0.9041(4) 0.2791(13) 0.1703(7) 0.138(3) Uani d . 1 1
H H3A 0.9402 0.1460 0.1780 0.166 Uiso calc R 1 1
C C4 0.8942(3) 0.3771(11) 0.2422(5) 0.1032(17) Uani d . 1 1
C C5 0.9390(4) 0.2649(14) 0.3251(8) 0.147(3) Uani d . 1 1
H H5A 0.9739 0.1276 0.3328 0.176 Uiso calc R 1 1
C C6 0.9296(5) 0.363(2) 0.3916(7) 0.166(3) Uani d . 1 1
H H6A 0.9598 0.2925 0.4463 0.199 Uiso calc R 1 1
C C8 0.8326(3) 0.6693(12) 0.3047(5) 0.1102(17) Uani d . 1 1
H H8A 0.7972 0.8025 0.2994 0.132 Uiso calc R 1 1
C C7 0.8779(4) 0.5606(17) 0.3840(5) 0.133(2) Uani d . 1 1
H H7A 0.8737 0.6209 0.4326 0.160 Uiso calc R 1 1
C C9 0.8398(3) 0.5767(9) 0.2290(4) 0.0863(14) Uani d . 1 1
C C10 0.7961(3) 0.6808(9) 0.1472(4) 0.0880(14) Uani d . 1 1
C C11 0.7373(2) 0.9033(9) 0.1340(3) 0.0958(14) Uani d . 1 1
H H11A 0.7606 1.0297 0.1810 0.115 Uiso calc R 1 1
H H11B 0.7266 0.9955 0.0806 0.115 Uiso calc R 1 1
C C12 0.6607(2) 0.8082(8) 0.1304(3) 0.0723(11) Uani d . 1 1
C C13 0.5384(2) 0.9812(7) 0.1258(2) 0.0589(10) Uani d . 1 1
C C14 0.4866(2) 0.7824(7) 0.0781(2) 0.0666(11) Uani d . 1 1
H H14A 0.5013 0.6598 0.0479 0.080 Uiso calc R 1 1
C C15 0.4140(3) 0.7658(8) 0.0751(3) 0.0710(11) Uani d . 1 1
H H15A 0.3801 0.6312 0.0436 0.085 Uiso calc R 1 1
C C16 0.3914(2) 0.9466(9) 0.1184(3) 0.0748(12) Uani d . 1 1
C C17 0.4414(3) 1.1482(8) 0.1643(3) 0.0794(13) Uani d . 1 1
H H17A 0.4259 1.2735 0.1931 0.095 Uiso calc R 1 1
C C18 0.5136(3) 1.1623(8) 0.1672(2) 0.0717(11) Uani d . 1 1
H H18B 0.5469 1.2989 0.1982 0.086 Uiso calc R 1 1
H H1N1 0.630(3) 1.193(10) 0.140(3) 0.115(16) Uiso d . 1 1

loop_
_atom_site_aniso_label
_atom_site_aniso_U_11
_atom_site_aniso_U_22
_atom_site_aniso_U_33
_atom_site_aniso_U_12
_atom_site_aniso_U_13
_atom_site_aniso_U_23
Cl1 0.0979(10) 0.1515(14) 0.1228(12) 0.0188(9) 0.0646(9) 0.0142(10)
O1 0.0811(19) 0.0456(17) 0.144(3) -0.0048(15) 0.0547(19) -0.0001(17)
N1 0.077(2) 0.0456(19) 0.080(2) -0.0074(18) 0.0337(19) 0.0019(17)
C1 0.102(4) 0.106(4) 0.128(5) -0.025(3) 0.069(4) -0.014(4)
C2 0.111(5) 0.121(5) 0.196(7) -0.027(4) 0.102(5) -0.054(5)
C3 0.083(4) 0.085(4) 0.261(10) -0.017(3) 0.090(6) -0.022(6)
C4 0.052(3) 0.076(3) 0.175(6) -0.002(3) 0.045(4) 0.020(4)
C5 0.077(4) 0.095(5) 0.247(10) -0.004(3) 0.053(6) 0.030(6)
C6 0.105(6) 0.170(9) 0.208(10) -0.025(6) 0.056(6) 0.021(8)
C8 0.094(4) 0.114(4) 0.128(5) -0.027(3) 0.054(4) -0.001(4)
C7 0.105(5) 0.166(7) 0.129(6) -0.022(5) 0.052(4) 0.011(5)
C9 0.067(3) 0.062(3) 0.133(5) -0.015(2) 0.048(3) 0.001(3)
C10 0.079(3) 0.066(3) 0.128(5) -0.019(3) 0.054(3) 0.003(3)
C11 0.078(3) 0.065(3) 0.143(4) -0.006(3) 0.049(3) 0.020(3)
C12 0.077(3) 0.046(2) 0.093(3) 0.000(2) 0.037(2) 0.008(2)
C13 0.087(3) 0.040(2) 0.052(2) 0.004(2) 0.032(2) 0.0031(17)
C14 0.080(3) 0.051(2) 0.070(3) 0.003(2) 0.035(2) -0.0098(19)
C15 0.076(3) 0.065(3) 0.067(3) -0.005(2) 0.026(2) -0.006(2)
C16 0.077(3) 0.092(3) 0.064(3) 0.016(3) 0.039(2) 0.015(3)
C17 0.119(4) 0.061(3) 0.068(3) 0.010(3) 0.051(3) -0.003(2)
C18 0.098(3) 0.053(2) 0.065(3) -0.002(2) 0.038(2) -0.001(2)

loop_
_atom_type_symbol
_atom_type_description
_atom_type_scat_dispersion_real
_atom_type_scat_dispersion_imag
_atom_type_scat_source
C C 0.0033 0.0016 'International Tables Vol C Tables 4.2.6.8 and 6.1.1.4'
H H 0.0000 0.0000 'International Tables Vol C Tables 4.2.6.8 and 6.1.1.4'
N N 0.0061 0.0033 'International Tables Vol C Tables 4.2.6.8 and 6.1.1.4'
O O 0.0106 0.0060 'International Tables Vol C Tables 4.2.6.8 and 6.1.1.4'
Cl Cl 0.1484 0.1585 'International Tables Vol C Tables 4.2.6.8 and 6.1.1.4'

loop_
_geom_angle_atom_site_label_1
_geom_angle_atom_site_label_2
_geom_angle_atom_site_label_3
_geom_angle
C12 N1 C13 126.7(3)
C12 N1 H1N1 123(3)
C13 N1 H1N1 111(3)
C10 C1 C2 123.6(6)
C10 C1 H1A 118.2
C2 C1 H1A 118.2
C3 C2 C1 118.6(7)
C3 C2 H2A 120.7
C1 C2 H2A 120.7
C2 C3 C4 119.4(7)
C2 C3 H3A 120.3
C4 C3 H3A 120.3
C9 C4 C5 121.8(7)
C9 C4 C3 119.2(7)
C5 C4 C3 119.0(7)
C6 C5 C4 117.9(8)
C6 C5 H5A 121.0
C4 C5 H5A 121.0
C5 C6 C7 123.7(10)
C5 C6 H6A 118.2
C7 C6 H6A 118.2
C7 C8 C9 119.9(6)
C7 C8 H8A 120.0
C9 C8 H8A 120.0
C8 C7 C6 120.0(8)
C8 C7 H7A 120.0
C6 C7 H7A 120.0
C10 C9 C4 120.7(6)
C10 C9 C8 122.6(5)
C4 C9 C8 116.7(6)
C1 C10 C9 118.4(5)
C1 C10 C11 121.6(6)
C9 C10 C11 120.0(5)
C12 C11 C10 114.0(3)
C12 C11 H11A 108.7
C10 C11 H11A 108.7
C12 C11 H11B 108.7
C10 C11 H11B 108.7
H11A C11 H11B 107.6
O1 C12 N1 123.1(4)
O1 C12 C11 123.3(4)
N1 C12 C11 113.7(4)
C18 C13 C14 117.8(4)
C18 C13 N1 118.7(4)
C14 C13 N1 123.4(3)
C15 C14 C13 120.7(4)
C15 C14 H14A 119.7
C13 C14 H14A 119.7
C16 C15 C14 120.1(4)
C16 C15 H15A 119.9
C14 C15 H15A 119.9
C15 C16 C17 120.0(4)
C15 C16 Cl1 120.0(4)
C17 C16 Cl1 119.9(4)
C18 C17 C16 119.5(4)
C18 C17 H17A 120.2
C16 C17 H17A 120.2
C17 C18 C13 121.9(4)
C17 C18 H18B 119.1
C13 C18 H18B 119.1

loop_
_geom_bond_atom_site_label_1
_geom_bond_atom_site_label_2
_geom_bond_distance
Cl1 C16 1.736(4)
O1 C12 1.210(4)
N1 C12 1.352(5)
N1 C13 1.411(5)
N1 H1N1 0.98(5)
C1 C10 1.344(7)
C1 C2 1.394(8)
C1 H1A 0.9300
C2 C3 1.371(9)
C2 H2A 0.9300
C3 C4 1.423(9)
C3 H3A 0.9300
C4 C9 1.394(7)
C4 C5 1.420(10)
C5 C6 1.331(10)
C5 H5A 0.9300
C6 C7 1.372(10)
C6 H6A 0.9300
C8 C7 1.367(8)
C8 C9 1.451(7)
C8 H8A 0.9300
C7 H7A 0.9300
C9 C10 1.386(6)
C10 C11 1.535(6)
C11 C12 1.518(6)
C11 H11A 0.9700
C11 H11B 0.9700
C13 C18 1.368(5)
C13 C14 1.395(5)
C14 C15 1.371(5)
C14 H14A 0.9300
C15 C16 1.365(5)
C15 H15A 0.9300
C16 C17 1.380(6)
C17 C18 1.365(6)
C17 H17A 0.9300
C18 H18B 0.9300

loop_
_geom_hbond_atom_site_label_D
_geom_hbond_atom_site_label_H
_geom_hbond_atom_site_label_A
_geom_hbond_site_symmetry_A
_geom_hbond_distance_DH
_geom_hbond_distance_HA
_geom_hbond_distance_DA
_geom_hbond_angle_DHA
_geom_hbond_publ_flag
N1 H1N1 O1 1_565 0.98(5) 1.98(5) 2.942(4) 166(4) yes

loop_
_geom_torsion_atom_site_label_1
_geom_torsion_atom_site_label_2
_geom_torsion_atom_site_label_3
_geom_torsion_atom_site_label_4
_geom_torsion
C10 C1 C2 C3 -1.4(8)
C1 C2 C3 C4 0.9(9)
C2 C3 C4 C9 0.0(8)
C2 C3 C4 C5 178.7(5)
C9 C4 C5 C6 -2.3(9)
C3 C4 C5 C6 179.0(6)
C4 C5 C6 C7 1.6(12)
C9 C8 C7 C6 -0.6(8)
C5 C6 C7 C8 -0.2(11)
C5 C4 C9 C10 -179.2(4)
C3 C4 C9 C10 -0.5(6)
C5 C4 C9 C8 1.6(6)
C3 C4 C9 C8 -179.7(4)
C7 C8 C9 C10 -179.3(4)
C7 C8 C9 C4 -0.2(7)
C2 C1 C10 C9 0.8(7)
C2 C1 C10 C11 -179.9(4)
C4 C9 C10 C1 0.2(6)
C8 C9 C10 C1 179.3(4)
C4 C9 C10 C11 -179.1(4)
C8 C9 C10 C11 0.0(6)
C1 C10 C11 C12 101.4(5)
C9 C10 C11 C12 -79.4(5)
C13 N1 C12 O1 -2.2(7)
C13 N1 C12 C11 176.7(4)
C10 C11 C12 O1 -10.9(7)
C10 C11 C12 N1 170.2(4)
C12 N1 C13 C18 149.8(4)
C12 N1 C13 C14 -31.2(6)
C18 C13 C14 C15 -1.9(5)
N1 C13 C14 C15 179.0(4)
C13 C14 C15 C16 0.8(6)
C14 C15 C16 C17 0.7(6)
C14 C15 C16 Cl1 -176.3(3)
C15 C16 C17 C18 -1.0(6)
Cl1 C16 C17 C18 176.0(3)
C16 C17 C18 C13 -0.2(6)
C14 C13 C18 C17 1.6(5)
N1 C13 C18 C17 -179.3(3)

loop_
_cod_related_entry_id
_cod_related_entry_database
_cod_related_entry_code
1 ChemSpider 607107
